data_7015289
loop_
_publ_author_name
'Forni\'es, Juan'
'Sicilia, Violeta'
'Casas, Jos\'e M'
'Mart\'in, Antonio'
'L\'opez, Jos\'e A'
'Larraz, Carmen'
'Borja, Pilar'
'Ovejero, Carmen'

_publ_section_title
;
 Pt-Ag clusters and their neutral mononuclear Pt(II) starting
 complexes: structural and luminescence studies.
;
_journal_issue 12
_journal_name_full 'Dalton transactions (Cambridge, England : 2003)'
_journal_page_first 2898
_journal_page_last 2912
_journal_paper_doi 10.1039/c0dt01451f
_journal_volume 40
_journal_year 2011
_chemical_formula_sum 'C16 H14 N2 Pt S2'
_chemical_formula_weight 493.50
_chemical_name_systematic
;
?
;
_space_group_IT_number 14
_symmetry_cell_setting monoclinic
_symmetry_space_group_name_Hall '-P 2yn'
_symmetry_space_group_name_H-M 'P 1 21/n 1'
_atom_sites_solution_hydrogens geom
_atom_sites_solution_primary direct
_atom_sites_solution_secondary difmap
_audit_creation_method SHELXL-97
_cell_angle_alpha 90.00
_cell_angle_beta 96.384(2)
_cell_angle_gamma 90.00
_cell_formula_units_Z 4
_cell_length_a 6.99202(17)
_cell_length_b 9.5990(2)
_cell_length_c 22.4903(6)
_cell_measurement_reflns_used 11472
_cell_measurement_temperature 100(2)
_cell_measurement_theta_max 28.8050
_cell_measurement_theta_min 4.1887
_cell_volume 1500.11(6)
_computing_cell_refinement
;
CrysAlis RED, Oxford Diffraction Ltd.,
Version 1.171.33.52 (release 06-11-2009 CrysAlis171 .NET)
(compiled Nov 6 2009,16:24:50)
;
_computing_data_collection
;
CrysAlis CCD, Oxford Diffraction Ltd.,
Version 1.171.33.52 (release 06-11-2009 CrysAlis171 .NET)
(compiled Nov 6 2009,16:24:50)
;
_computing_data_reduction
;
CrysAlis RED, Oxford Diffraction Ltd.,
Version 1.171.33.52 (release 06-11-2009 CrysAlis171 .NET)
(compiled Nov 6 2009,16:24:50)
;
_computing_structure_refinement 'SHELXL-97 (Sheldrick, 1997)'
_computing_structure_solution 'SHELXS-97 (Sheldrick, 1990)'
_diffrn_ambient_temperature 100(2)
_diffrn_detector_area_resol_mean 16.0655
_diffrn_measured_fraction_theta_full 0.995
_diffrn_measured_fraction_theta_max 0.924
_diffrn_measurement_details
;
1 omega 17.00 49.00 1.0000 6.0000
omega____ theta____ kappa____ phi______ frames
- -19.9615 77.0000 90.0000 32

2 omega -50.00 33.00 1.0000 6.0000
omega____ theta____ kappa____ phi______ frames
- -19.9615 77.0000 -180.0000 83

3 omega -11.00 92.00 1.0000 6.0000
omega____ theta____ kappa____ phi______ frames
- 22.1490 77.0000 -30.0000 103

4 omega -11.00 95.00 1.0000 6.0000
omega____ theta____ kappa____ phi______ frames
- 22.1490 77.0000 90.0000 106

5 omega 34.00 102.00 1.0000 6.0000
omega____ theta____ kappa____ phi______ frames
- 22.1490 179.0000 0.0000 68

6 omega -6.00 93.00 1.0000 6.0000
omega____ theta____ kappa____ phi______ frames
- 22.1490 67.0000 -106.0000 99

7 omega 34.00 59.00 1.0000 6.0000
omega____ theta____ kappa____ phi______ frames
- 22.1490 179.0000 -150.0000 25

8 omega -51.00 54.00 1.0000 6.0000
omega____ theta____ kappa____ phi______ frames
- 22.1490 -37.0000 -30.0000 105

;
_diffrn_measurement_device_type 'Xcalibur, Sapphire3'
_diffrn_measurement_method '\w scans'
_diffrn_orient_matrix_UB_11 0.0724124178
_diffrn_orient_matrix_UB_12 -0.0107711012
_diffrn_orient_matrix_UB_13 0.0242634682
_diffrn_orient_matrix_UB_21 0.0129436568
_diffrn_orient_matrix_UB_22 0.0731193419
_diffrn_orient_matrix_UB_23 0.0029084316
_diffrn_orient_matrix_UB_31 -0.0710086942
_diffrn_orient_matrix_UB_32 0.0023811307
_diffrn_orient_matrix_UB_33 0.0202092179
_diffrn_radiation_monochromator graphite
_diffrn_radiation_source 'Enhance (Mo) X-ray Source'
_diffrn_radiation_type MoK\a
_diffrn_radiation_wavelength 0.71073
_diffrn_reflns_av_R_equivalents 0.0356
_diffrn_reflns_av_sigmaI/netI 0.0263
_diffrn_reflns_limit_h_max 8
_diffrn_reflns_limit_h_min -9
_diffrn_reflns_limit_k_max 12
_diffrn_reflns_limit_k_min -12
_diffrn_reflns_limit_l_max 30
_diffrn_reflns_limit_l_min -30
_diffrn_reflns_number 16113
_diffrn_reflns_theta_full 25.00
_diffrn_reflns_theta_max 28.81
_diffrn_reflns_theta_min 4.20
_exptl_absorpt_coefficient_mu 9.625
_exptl_absorpt_correction_T_max 0.2915
_exptl_absorpt_correction_T_min 0.1102
_exptl_absorpt_correction_type multi-scan
_exptl_absorpt_process_details
;
CrysAlis RED, Oxford Diffraction Ltd.,
Version 1.171.33.52 (release 06-11-2009 CrysAlis171 .NET)
(compiled Nov 6 2009,16:24:50)
Empirical absorption correction using spherical harmonics,
implemented in SCALE3 ABSPACK scaling algorithm.
;
_exptl_crystal_colour yellow
_exptl_crystal_density_diffrn 2.185
_exptl_crystal_density_method 'not measured'
_exptl_crystal_description bloc
_exptl_crystal_F_000 936
_exptl_crystal_size_max 0.41
_exptl_crystal_size_mid 0.35
_exptl_crystal_size_min 0.17
_refine_diff_density_max 1.430
_refine_diff_density_min -1.413
_refine_diff_density_rms 0.168
_refine_ls_extinction_method none
_refine_ls_goodness_of_fit_ref 1.029
_refine_ls_hydrogen_treatment constr
_refine_ls_matrix_type full
_refine_ls_number_parameters 192
_refine_ls_number_reflns 3615
_refine_ls_number_restraints 0
_refine_ls_restrained_S_all 1.029
_refine_ls_R_factor_all 0.0302
_refine_ls_R_factor_gt 0.0233
_refine_ls_shift/su_max 0.000
_refine_ls_shift/su_mean 0.000
_refine_ls_structure_factor_coef Fsqd
_refine_ls_weighting_details 'calc w=1/[\s^2^(Fo^2^)+(0.0370P)^2^+0.0000P] where P=(Fo^2^+2Fc^2^)/3'
_refine_ls_weighting_scheme calc
_refine_ls_wR_factor_gt 0.0556
_refine_ls_wR_factor_ref 0.0571
_reflns_number_gt 3107
_reflns_number_total 3615
_reflns_threshold_expression >2sigma(I)
_cod_data_source_file c0dt01451f.txt
_cod_data_source_block 2
_cod_original_sg_symbol_H-M P2(1)/n
_cod_database_code 7015289

loop_
_symmetry_equiv_pos_as_xyz
'x, y, z'
'-x+1/2, y+1/2, -z+1/2'
'-x, -y, -z'
'x-1/2, -y-1/2, z-1/2'

loop_
_atom_site_label
_atom_site_type_symbol
_atom_site_fract_x
_atom_site_fract_y
_atom_site_fract_z
_atom_site_U_iso_or_equiv
_atom_site_adp_type
_atom_site_occupancy
_atom_site_symmetry_multiplicity
_atom_site_calc_flag
_atom_site_refinement_flags
_atom_site_disorder_assembly
_atom_site_disorder_group
Pt Pt -0.002098(17) 0.156751(13) 0.071803(6) 0.01726(6) Uani 1 1 d . . .
S1 S 0.08952(13) 0.23983(10) -0.02085(4) 0.0249(2) Uani 1 1 d . . .
S2 S -0.24609(13) 0.30229(10) 0.03497(4) 0.02284(19) Uani 1 1 d . . .
N1 N 0.2181(4) 0.0243(3) 0.10083(13) 0.0174(6) Uani 1 1 d . . .
N2 N -0.1856(4) 0.4119(3) -0.07217(14) 0.0260(7) Uani 1 1 d . . .
C1 C -0.0938(5) 0.1001(4) 0.14944(15) 0.0182(7) Uani 1 1 d . . .
C2 C -0.2512(5) 0.1414(3) 0.17750(17) 0.0207(7) Uani 1 1 d . . .
H2 H -0.3386 0.2074 0.1583 0.025 Uiso 1 1 calc R . .
C3 C -0.2850(5) 0.0879(4) 0.23365(17) 0.0217(7) Uani 1 1 d . . .
H3 H -0.3953 0.1180 0.2512 0.026 Uiso 1 1 calc R . .
C4 C -0.1617(5) -0.0070(3) 0.26376(17) 0.0214(7) Uani 1 1 d . . .
H4 H -0.1878 -0.0424 0.3015 0.026 Uiso 1 1 calc R . .
C5 C 0.0035(5) -0.0511(3) 0.23823(15) 0.0175(7) Uani 1 1 d . . .
C6 C 0.1453(5) -0.1473(3) 0.26618(17) 0.0204(7) Uani 1 1 d . . .
H6 H 0.1282 -0.1853 0.3042 0.025 Uiso 1 1 calc R . .
C7 C 0.3026(5) -0.1849(3) 0.23935(17) 0.0207(7) Uani 1 1 d . . .
H7 H 0.3932 -0.2481 0.2591 0.025 Uiso 1 1 calc R . .
C8 C 0.3340(5) -0.1307(3) 0.18190(17) 0.0183(7) Uani 1 1 d . . .
C9 C 0.4928(5) -0.1643(3) 0.15101(18) 0.0235(8) Uani 1 1 d . . .
H9 H 0.5882 -0.2279 0.1677 0.028 Uiso 1 1 calc R . .
C10 C 0.5075(5) -0.1037(4) 0.09641(18) 0.0254(8) Uani 1 1 d . . .
H10 H 0.6129 -0.1260 0.0749 0.031 Uiso 1 1 calc R . .
C11 C 0.3690(5) -0.0101(4) 0.07275(17) 0.0241(8) Uani 1 1 d . . .
H11 H 0.3822 0.0312 0.0350 0.029 Uiso 1 1 calc R . .
C12 C 0.1988(4) -0.0369(3) 0.15470(15) 0.0172(7) Uani 1 1 d . . .
C13 C 0.0328(5) 0.0031(3) 0.18195(15) 0.0168(7) Uani 1 1 d . . .
C14 C -0.1230(5) 0.3316(4) -0.02690(17) 0.0224(8) Uani 1 1 d . . .
C15 C -0.0736(6) 0.4350(4) -0.12248(17) 0.0290(9) Uani 1 1 d . . .
H15A H 0.0465 0.3818 -0.1162 0.043 Uiso 1 1 calc R . .
H15B H -0.0440 0.5344 -0.1253 0.043 Uiso 1 1 calc R . .
H15C H -0.1484 0.4044 -0.1596 0.043 Uiso 1 1 calc R . .
C16 C -0.3679(6) 0.4867(4) -0.07428(19) 0.0332(9) Uani 1 1 d . . .
H16A H -0.4463 0.4460 -0.0452 0.050 Uiso 1 1 calc R . .
H16B H -0.4368 0.4794 -0.1145 0.050 Uiso 1 1 calc R . .
H16C H -0.3429 0.5850 -0.0645 0.050 Uiso 1 1 calc R . .

loop_
_atom_site_aniso_label
_atom_site_aniso_U_11
_atom_site_aniso_U_22
_atom_site_aniso_U_33
_atom_site_aniso_U_23
_atom_site_aniso_U_13
_atom_site_aniso_U_12
Pt 0.01924(8) 0.01844(8) 0.01373(8) -0.00113(5) 0.00015(5) 0.00456(5)
S1 0.0261(5) 0.0301(5) 0.0191(5) 0.0035(4) 0.0049(4) 0.0102(4)
S2 0.0241(5) 0.0283(5) 0.0159(5) -0.0002(4) 0.0011(3) 0.0099(4)
N1 0.0178(14) 0.0193(14) 0.0147(15) -0.0016(12) 0.0000(11) 0.0037(11)
N2 0.0303(17) 0.0296(17) 0.0174(17) 0.0014(13) 0.0000(13) 0.0073(14)
C1 0.0226(17) 0.0162(16) 0.0148(18) -0.0060(14) -0.0023(14) 0.0006(13)
C2 0.0221(18) 0.0172(17) 0.022(2) -0.0037(14) 0.0013(14) 0.0018(13)
C3 0.0200(17) 0.0246(18) 0.0210(19) -0.0053(15) 0.0041(14) -0.0007(14)
C4 0.0249(18) 0.0207(18) 0.0184(18) -0.0025(14) 0.0015(14) -0.0047(14)
C5 0.0197(16) 0.0153(16) 0.0166(17) -0.0036(14) -0.0018(13) -0.0041(13)
C6 0.0254(19) 0.0159(17) 0.0188(19) 0.0032(14) -0.0029(14) -0.0052(13)
C7 0.0227(18) 0.0146(16) 0.023(2) -0.0011(14) -0.0050(15) 0.0007(13)
C8 0.0199(17) 0.0136(16) 0.0202(19) -0.0017(13) -0.0027(14) 0.0008(12)
C9 0.0232(18) 0.0214(18) 0.025(2) -0.0017(15) -0.0020(15) 0.0045(14)
C10 0.0202(18) 0.034(2) 0.022(2) -0.0042(17) 0.0032(14) 0.0071(15)
C11 0.0254(18) 0.031(2) 0.0167(18) -0.0013(15) 0.0041(14) 0.0030(15)
C12 0.0176(16) 0.0160(16) 0.0175(18) -0.0050(14) -0.0003(13) -0.0017(13)
C13 0.0173(16) 0.0152(16) 0.0169(18) -0.0034(13) -0.0024(13) -0.0028(12)
C14 0.0257(19) 0.0247(18) 0.0164(19) -0.0041(14) -0.0003(14) 0.0023(14)
C15 0.036(2) 0.034(2) 0.017(2) 0.0053(16) -0.0006(16) 0.0016(17)
C16 0.036(2) 0.038(2) 0.024(2) 0.0047(18) -0.0068(17) 0.0142(18)

loop_
_atom_type_symbol
_atom_type_description
_atom_type_scat_dispersion_real
_atom_type_scat_dispersion_imag
_atom_type_scat_source
C C 0.0033 0.0016 'International Tables Vol C Tables 4.2.6.8 and 6.1.1.4'
H H 0.0000 0.0000 'International Tables Vol C Tables 4.2.6.8 and 6.1.1.4'
N N 0.0061 0.0033 'International Tables Vol C Tables 4.2.6.8 and 6.1.1.4'
S S 0.1246 0.1234 'International Tables Vol C Tables 4.2.6.8 and 6.1.1.4'
Pt Pt -1.7033 8.3905 'International Tables Vol C Tables 4.2.6.8 and 6.1.1.4'

loop_
_geom_angle_atom_site_label_1
_geom_angle_atom_site_label_2
_geom_angle_atom_site_label_3
_geom_angle
_geom_angle_site_symmetry_1
_geom_angle_site_symmetry_3
_geom_angle_publ_flag
C1 Pt N1 81.69(12) . . ?
C1 Pt S2 100.57(10) . . ?
N1 Pt S2 177.39(8) . . ?
C1 Pt S1 175.34(10) . . ?
N1 Pt S1 102.76(8) . . ?
S2 Pt S1 75.01(3) . . ?
C14 S1 Pt 85.80(13) . . ?
C14 S2 Pt 88.46(13) . . ?
C11 N1 C12 118.5(3) . . ?
C11 N1 Pt 127.6(2) . . ?
C12 N1 Pt 113.9(2) . . ?
C14 N2 C16 121.9(3) . . ?
C14 N2 C15 121.9(3) . . ?
C16 N2 C15 116.2(3) . . ?
C2 C1 C13 115.6(3) . . ?
C2 C1 Pt 131.9(3) . . ?
C13 C1 Pt 112.5(2) . . ?
C1 C2 C3 121.7(3) . . ?
C4 C3 C2 121.6(3) . . ?
C3 C4 C5 119.6(3) . . ?
C13 C5 C4 117.6(3) . . ?
C13 C5 C6 117.8(3) . . ?
C4 C5 C6 124.6(3) . . ?
C7 C6 C5 121.7(3) . . ?
C6 C7 C8 121.1(3) . . ?
C12 C8 C9 117.6(3) . . ?
C12 C8 C7 117.7(3) . . ?
C9 C8 C7 124.7(3) . . ?
C10 C9 C8 119.0(3) . . ?
C9 C10 C11 120.0(3) . . ?
N1 C11 C10 122.5(3) . . ?
N1 C12 C8 122.4(3) . . ?
N1 C12 C13 115.6(3) . . ?
C8 C12 C13 122.0(3) . . ?
C5 C13 C12 119.7(3) . . ?
C5 C13 C1 123.9(3) . . ?
C12 C13 C1 116.3(3) . . ?
N2 C14 S1 124.9(3) . . ?
N2 C14 S2 124.3(3) . . ?
S1 C14 S2 110.7(2) . . ?

loop_
_geom_bond_atom_site_label_1
_geom_bond_atom_site_label_2
_geom_bond_distance
_geom_bond_site_symmetry_2
_geom_bond_publ_flag
Pt C1 2.001(3) . ?
Pt N1 2.047(3) . ?
Pt S2 2.2878(9) . ?
Pt S1 2.3843(9) . ?
S1 C14 1.720(4) . ?
S2 C14 1.738(4) . ?
N1 C11 1.330(4) . ?
N1 C12 1.366(4) . ?
N2 C14 1.313(5) . ?
N2 C16 1.459(5) . ?
N2 C15 1.463(5) . ?
C1 C2 1.386(5) . ?
C1 C13 1.429(5) . ?
C2 C3 1.407(5) . ?
C3 C4 1.379(5) . ?
C4 C5 1.411(5) . ?
C5 C13 1.404(5) . ?
C5 C6 1.447(5) . ?
C6 C7 1.361(5) . ?
C7 C8 1.432(5) . ?
C8 C12 1.397(5) . ?
C8 C9 1.411(5) . ?
C9 C10 1.373(5) . ?
C10 C11 1.383(5) . ?
C12 C13 1.424(4) . ?
